data_7022818
loop_
_publ_author_name
'Chandrasekhar, Vadapalli'
'Narayanan, Ramakirushnan Suriya'

_publ_section_title
;
 Metalation studies of 3- and 4-pyridyloxycyclophosphazenes:
 metallamacrocycles to coordination polymers.
;
_journal_issue 18
_journal_name_full 'Dalton transactions (Cambridge, England : 2003)'
_journal_page_first 6619
_journal_page_last 6632
_journal_paper_doi 10.1039/c3dt33084b
_journal_volume 42
_journal_year 2013
_chemical_formula_moiety 'C32 H24 N7 O6 P3'
_chemical_formula_sum 'C32 H24 N7 O6 P3'
_chemical_formula_weight 695.49
_chemical_name_common spiro(tetrakis-3-pyridyloxy)cyclotriphosphazene
_chemical_name_systematic
;
?
;
_space_group_crystal_system triclinic
_space_group_IT_number 2
_space_group_name_Hall '-P 1'
_space_group_name_H-M_alt 'P -1'
_symmetry_space_group_name_Hall '-P 1'
_symmetry_space_group_name_H-M 'P -1'
_atom_sites_solution_hydrogens geom
_atom_sites_solution_primary direct
_atom_sites_solution_secondary difmap
_audit_creation_date 2013-02-05
_audit_creation_method
;
Olex2 1.2
(compiled Dec 5 2012 16:20:19, GUI svn.r4385)
;
_cell_angle_alpha 76.683(2)
_cell_angle_beta 82.873(2)
_cell_angle_gamma 88.340(2)
_cell_formula_units_Z 4
_cell_length_a 11.6031(15)
_cell_length_b 14.6279(19)
_cell_length_c 19.142(3)
_cell_measurement_reflns_used 2666
_cell_measurement_temperature 293(2)
_cell_measurement_theta_max 23.48
_cell_measurement_theta_min 2.19
_cell_volume 3137.2(8)
_computing_cell_refinement 'SAINT v6.45A (Bruker, 2003)'
_computing_data_reduction 'SAINT v6.45A (Bruker, 2003)'
_computing_molecular_graphics
;
O. V. Dolomanov, L. J. Bourhis, R. J. Gildea, J. A. K. Howard and H. Puschmann,
OLEX2: a complete structure solution, refinement and analysis program.
J. Appl. Cryst. (2009). 42, 339-341.
;
_computing_publication_material
;
O. V. Dolomanov, L. J. Bourhis, R. J. Gildea, J. A. K. Howard and H. Puschmann,
OLEX2: a complete structure solution, refinement and analysis program.
J. Appl. Cryst. (2009). 42, 339-341.
;
_computing_structure_refinement
;
XL, G.M. Sheldrick, Acta Cryst.
(2008). A64, 112-122
;
_computing_structure_solution 'SHELXS-97 (Sheldrick, 1990)'
_diffrn_ambient_temperature 293(2)
_diffrn_measured_fraction_theta_full 0.982
_diffrn_measured_fraction_theta_max 0.977
_diffrn_measurement_device_type 'CCD area detector'
_diffrn_measurement_method 'phi and omega scans'
_diffrn_radiation_monochromator graphite
_diffrn_radiation_type MoK\a
_diffrn_radiation_wavelength 0.71073
_diffrn_reflns_av_R_equivalents 0.0469
_diffrn_reflns_av_unetI/netI 0.0986
_diffrn_reflns_limit_h_max 14
_diffrn_reflns_limit_h_min -14
_diffrn_reflns_limit_k_max 11
_diffrn_reflns_limit_k_min -18
_diffrn_reflns_limit_l_max 23
_diffrn_reflns_limit_l_min -23
_diffrn_reflns_number 17656
_diffrn_reflns_theta_full 25.00
_diffrn_reflns_theta_max 26.00
_diffrn_reflns_theta_min 2.19
_diffrn_source 'fine-focus sealed tube'
_exptl_absorpt_coefficient_mu 0.248
_exptl_absorpt_correction_T_max 1
_exptl_absorpt_correction_T_min 0.608419
_exptl_absorpt_correction_type multi-scan
_exptl_absorpt_process_details
;
SADABS v.2.10 (Bruker,2003) was used for absorption correction.
R(int) was 0.0781 before and 0.0374 after correction.
The Ratio of minimum to maximum transmission is 0.6084.
The \l/2 correction factor is 0.0015.
;
_exptl_crystal_colour colourless
_exptl_crystal_colour_primary colourless
_exptl_crystal_density_diffrn 1.473
_exptl_crystal_density_method 'not measured'
_exptl_crystal_description block
_exptl_crystal_F_000 1432
_exptl_crystal_size_max 0.13
_exptl_crystal_size_mid 0.09
_exptl_crystal_size_min 0.07
_refine_diff_density_max 0.398
_refine_diff_density_min -0.388
_refine_diff_density_rms 0.086
_refine_ls_extinction_method none
_refine_ls_goodness_of_fit_ref 1.004
_refine_ls_hydrogen_treatment constr
_refine_ls_matrix_type full
_refine_ls_number_parameters 865
_refine_ls_number_reflns 12046
_refine_ls_number_restraints 0
_refine_ls_restrained_S_all 1.004
_refine_ls_R_factor_all 0.0966
_refine_ls_R_factor_gt 0.0582
_refine_ls_shift/su_max 0.000
_refine_ls_shift/su_mean 0.000
_refine_ls_structure_factor_coef Fsqd
_refine_ls_weighting_details 'calc w=1/[\s^2^(Fo^2^)+(0.0676P)^2^+0.0000P] where P=(Fo^2^+2Fc^2^)/3'
_refine_ls_weighting_scheme calc
_refine_ls_wR_factor_gt 0.1293
_refine_ls_wR_factor_ref 0.1554
_reflns_number_gt 7914
_reflns_number_total 12046
_reflns_threshold_expression >2sigma(I)
_cod_data_source_file c3dt33084b.txt
_cod_data_source_block 908589
_cod_original_cell_volume 3137.1(7)
_cod_database_code 7022818
_olex2_refinement_description
;
1. Fixed Uiso
At 1.2 times of:
H2BP of C2BP, H5BP of C5BP, H4BP of C4BP, H3BP of C3BP, H8BP of C8BP, H9BP
of C9BP, H10B of C10B, H11B of C11B, H2D of C2D, H5C of C5C, H2C of C2C, H2A
of C2A, H4C of C4C, H4B of C4B, H3A of C3A, H5A of C5A, H3C of C3C, H2B of
C2B, H5B of C5B, H4A of C4A, H3B of C3B, H11D of C11D, H3X of C3X, H5W of C5W,
H2W of C2W, H3W of C3W, H4W of C4W, H5X of C5X, H2Y of C2Y, H3Y of C3Y, H4Y
of C4Y, H5Y of C5Y, H4X of C4X, H2X of C2X, H4Z of C4Z, H3Z of C3Z, H2Z of
C2Z, H5Z of C5Z, H3D of C3D, H4D of C4D, H5D of C5D, H2DP of C2DP, H5DP of
C5DP, H8DP of C8DP, H10D of C10D, H4DP of C4DP, H9DP of C9DP, H3DP of C3DP
2.a Aromatic/amide H refined with riding coordinates:
C2BP(H2BP), C3BP(H3BP), C4BP(H4BP), C5BP(H5BP), C8BP(H8BP), C9BP(H9BP),
C10B(H10B), C11B(H11B), C2A(H2A), C3A(H3A), C4A(H4A), C5A(H5A), C2B(H2B),
C3B(H3B), C4B(H4B), C5B(H5B), C2C(H2C), C3C(H3C), C4C(H4C), C5C(H5C), C2D(H2D),
C3D(H3D), C4D(H4D), C5D(H5D), C2DP(H2DP), C3DP(H3DP), C4DP(H4DP), C5DP(H5DP),
C8DP(H8DP), C9DP(H9DP), C10D(H10D), C11D(H11D), C2W(H2W), C3W(H3W), C4W(H4W),
C5W(H5W), C2X(H2X), C3X(H3X), C4X(H4X), C5X(H5X), C2Y(H2Y), C3Y(H3Y), C4Y(H4Y),
C5Y(H5Y), C2Z(H2Z), C3Z(H3Z), C4Z(H4Z), C5Z(H5Z)
;

loop_
_space_group_symop_id
_space_group_symop_operation_xyz
1 'x, y, z'
2 '-x, -y, -z'

loop_
_atom_site_label
_atom_site_type_symbol
_atom_site_fract_x
_atom_site_fract_y
_atom_site_fract_z
_atom_site_U_iso_or_equiv
_atom_site_adp_type
_atom_site_occupancy
_atom_site_symmetry_multiplicity
_atom_site_calc_flag
_atom_site_refinement_flags
P1 P 0.37182(8) 0.03218(6) 0.74965(5) 0.0182(2) Uani 1 1 d .
P2 P 0.53141(8) 0.17540(7) 0.72769(5) 0.0189(2) Uani 1 1 d .
P3 P 0.30314(8) 0.21715(7) 0.70785(5) 0.0192(2) Uani 1 1 d .
N1 N 0.4978(2) 0.0684(2) 0.75254(15) 0.0188(6) Uani 1 1 d .
N2 N 0.4333(2) 0.2485(2) 0.70419(15) 0.0204(6) Uani 1 1 d .
N3 N 0.2758(2) 0.1088(2) 0.72750(15) 0.0199(6) Uani 1 1 d .
O1 O 0.33731(19) -0.03455(16) 0.82715(12) 0.0194(5) Uani 1 1 d .
O2 O 0.37039(19) -0.03565(16) 0.69628(12) 0.0208(5) Uani 1 1 d .
O3 O 0.58714(19) 0.21059(16) 0.78822(12) 0.0216(5) Uani 1 1 d .
O4 O 0.64052(19) 0.18858(17) 0.66667(12) 0.0221(5) Uani 1 1 d .
O5 O 0.2594(2) 0.26694(17) 0.63345(12) 0.0230(6) Uani 1 1 d .
O6 O 0.22052(19) 0.26716(17) 0.76063(12) 0.0219(5) Uani 1 1 d .
C1BP C 0.2436(3) -0.0976(2) 0.83954(18) 0.0185(7) Uani 1 1 d .
C2BP C 0.1483(3) -0.0819(3) 0.88597(18) 0.0229(8) Uani 1 1 d .
H2BP H 0.1447 -0.0283 0.9046 0.028 Uiso 1 1 calc R
C3BP C 0.0585(3) -0.1456(3) 0.9047(2) 0.0280(9) Uani 1 1 d .
H3BP H -0.0062 -0.1353 0.9358 0.034 Uiso 1 1 calc R
C4BP C 0.0652(3) -0.2255(3) 0.8768(2) 0.0304(9) Uani 1 1 d .
H4BP H 0.0050 -0.2690 0.8894 0.036 Uiso 1 1 calc R
C5BP C 0.1606(3) -0.2404(3) 0.83066(19) 0.0252(8) Uani 1 1 d .
H5BP H 0.1635 -0.2939 0.8120 0.030 Uiso 1 1 calc R
C6BP C 0.2534(3) -0.1772(3) 0.81103(19) 0.0224(8) Uani 1 1 d .
C7BP C 0.3602(3) -0.1964(2) 0.76506(19) 0.0223(8) Uani 1 1 d .
C8BP C 0.4076(3) -0.2871(3) 0.7749(2) 0.0269(9) Uani 1 1 d .
H8BP H 0.3692 -0.3362 0.8086 0.032 Uiso 1 1 calc R
C9BP C 0.5109(3) -0.3046(3) 0.7352(2) 0.0318(9) Uani 1 1 d .
H9BP H 0.5407 -0.3653 0.7421 0.038 Uiso 1 1 calc R
C10B C 0.5692(3) -0.2328(3) 0.6856(2) 0.0330(10) Uani 1 1 d .
H10B H 0.6391 -0.2447 0.6597 0.040 Uiso 1 1 calc R
C11B C 0.5238(3) -0.1418(3) 0.67400(19) 0.0269(9) Uani 1 1 d .
H11B H 0.5626 -0.0925 0.6406 0.032 Uiso 1 1 calc R
C12B C 0.4196(3) -0.1268(3) 0.71355(19) 0.0223(8) Uani 1 1 d .
C1A C 0.6684(3) 0.1579(2) 0.82980(19) 0.0225(8) Uani 1 1 d .
C2A C 0.6330(3) 0.1157(3) 0.9006(2) 0.0287(9) Uani 1 1 d .
H2A H 0.5556 0.1172 0.9199 0.034 Uiso 1 1 calc R
C3A C 0.7167(4) 0.0703(3) 0.9428(2) 0.0325(9) Uani 1 1 d .
H3A H 0.6968 0.0402 0.9910 0.039 Uiso 1 1 calc R
C4A C 0.8302(4) 0.0715(3) 0.9107(2) 0.0343(10) Uani 1 1 d .
H4A H 0.8859 0.0416 0.9390 0.041 Uiso 1 1 calc R
C5A C 0.7840(3) 0.1558(3) 0.8012(2) 0.0262(9) Uani 1 1 d .
H5A H 0.8059 0.1848 0.7529 0.031 Uiso 1 1 calc R
N1A N 0.8653(3) 0.1126(2) 0.84202(18) 0.0320(8) Uani 1 1 d .
C1B C 0.6340(3) 0.1497(3) 0.60652(18) 0.0220(8) Uani 1 1 d .
C2B C 0.7073(3) 0.0766(3) 0.5976(2) 0.0309(9) Uani 1 1 d .
H2B H 0.7579 0.0545 0.6318 0.037 Uiso 1 1 calc R
C3B C 0.6343(3) 0.0714(3) 0.4935(2) 0.0360(10) Uani 1 1 d .
H3B H 0.6332 0.0442 0.4542 0.043 Uiso 1 1 calc R
C4B C 0.5604(3) 0.1448(3) 0.4989(2) 0.0375(11) Uani 1 1 d .
H4B H 0.5113 0.1667 0.4637 0.045 Uiso 1 1 calc R
C5B C 0.5594(3) 0.1859(3) 0.55680(19) 0.0309(9) Uani 1 1 d .
H5B H 0.5103 0.2359 0.5620 0.037 Uiso 1 1 calc R
N1B N 0.7086(3) 0.0365(3) 0.54179(18) 0.0370(8) Uani 1 1 d .
C1C C 0.1711(3) 0.2269(2) 0.60578(19) 0.0221(8) Uani 1 1 d .
C2C C 0.0567(3) 0.2297(3) 0.6344(2) 0.0269(8) Uani 1 1 d .
H2C H 0.0383 0.2582 0.6730 0.032 Uiso 1 1 calc R
C3C C 0.0015(3) 0.1546(3) 0.5526(2) 0.0304(9) Uani 1 1 d .
H3C H -0.0571 0.1297 0.5335 0.037 Uiso 1 1 calc R
C4C C 0.1137(3) 0.1490(3) 0.5207(2) 0.0320(9) Uani 1 1 d .
H4C H 0.1298 0.1204 0.4820 0.038 Uiso 1 1 calc R
C5C C 0.2022(3) 0.1869(3) 0.54746(19) 0.0289(9) Uani 1 1 d .
H5C H 0.2791 0.1855 0.5271 0.035 Uiso 1 1 calc R
N1C N -0.0294(3) 0.1931(2) 0.60885(17) 0.0329(8) Uani 1 1 d .
C1D C 0.2293(3) 0.2361(2) 0.83497(18) 0.0208(8) Uani 1 1 d .
C2D C 0.1436(3) 0.1798(3) 0.87792(19) 0.0256(8) Uani 1 1 d .
H2D H 0.0821 0.1628 0.8567 0.031 Uiso 1 1 calc R
C3D C 0.2335(3) 0.1762(3) 0.9782(2) 0.0276(9) Uani 1 1 d .
H3D H 0.2356 0.1557 1.0278 0.033 Uiso 1 1 calc R
C4D C 0.3214(3) 0.2338(3) 0.9385(2) 0.0279(9) Uani 1 1 d .
H4D H 0.3806 0.2517 0.9612 0.033 Uiso 1 1 calc R
C5D C 0.3212(3) 0.2649(3) 0.86444(19) 0.0249(8) Uani 1 1 d .
H5D H 0.3799 0.3032 0.8359 0.030 Uiso 1 1 calc R
N1D N 0.1447(3) 0.1480(2) 0.94946(16) 0.0298(8) Uani 1 1 d .
P1A P 0.87693(8) 0.63359(6) 0.75561(5) 0.0188(2) Uani 1 1 d .
P2A P 1.03029(8) 0.48628(7) 0.75349(5) 0.0204(2) Uani 1 1 d .
P3A P 0.80549(8) 0.46960(7) 0.72639(5) 0.0201(2) Uani 1 1 d .
N1P N 1.0026(2) 0.5897(2) 0.76181(15) 0.0208(7) Uani 1 1 d .
N2P N 0.9337(3) 0.4307(2) 0.72957(15) 0.0238(7) Uani 1 1 d .
N3P N 0.7782(2) 0.5688(2) 0.74393(15) 0.0213(7) Uani 1 1 d .
O1A O 0.84527(19) 0.67085(16) 0.82679(12) 0.0204(5) Uani 1 1 d .
O2A O 0.87587(19) 0.72546(16) 0.69267(12) 0.0199(5) Uani 1 1 d .
O3A O 1.1488(2) 0.48620(17) 0.70201(13) 0.0249(6) Uani 1 1 d .
O4A O 1.0663(2) 0.42145(17) 0.82581(12) 0.0233(6) Uani 1 1 d .
O5A O 0.7136(2) 0.39534(17) 0.77476(12) 0.0232(6) Uani 1 1 d .
O6A O 0.7746(2) 0.46645(17) 0.64883(12) 0.0233(6) Uani 1 1 d .
C1DP C 0.7628(3) 0.7426(2) 0.83181(18) 0.0194(8) Uani 1 1 d .
C2DP C 0.6612(3) 0.7189(3) 0.87795(18) 0.0242(8) Uani 1 1 d .
H2DP H 0.6456 0.6565 0.9011 0.029 Uiso 1 1 calc R
C3DP C 0.5834(3) 0.7884(3) 0.88923(19) 0.0269(9) Uani 1 1 d .
H3DP H 0.5147 0.7733 0.9200 0.032 Uiso 1 1 calc R
C4DP C 0.6077(3) 0.8808(3) 0.85472(19) 0.0261(8) Uani 1 1 d .
H4DP H 0.5563 0.9281 0.8633 0.031 Uiso 1 1 calc R
C5DP C 0.7086(3) 0.9031(3) 0.80743(18) 0.0236(8) Uani 1 1 d .
H5DP H 0.7227 0.9655 0.7836 0.028 Uiso 1 1 calc R
C6DP C 0.7893(3) 0.8349(2) 0.79448(18) 0.0191(7) Uani 1 1 d .
C7DP C 0.8957(3) 0.8601(2) 0.74353(18) 0.0197(8) Uani 1 1 d .
C8DP C 0.9583(3) 0.9418(3) 0.74057(19) 0.0229(8) Uani 1 1 d .
H8DP H 0.9329 0.9805 0.7717 0.027 Uiso 1 1 calc R
C9DP C 1.0573(3) 0.9656(3) 0.6919(2) 0.0265(8) Uani 1 1 d .
H9DP H 1.0986 1.0193 0.6916 0.032 Uiso 1 1 calc R
C10D C 1.0956(3) 0.9107(3) 0.6440(2) 0.0301(9) Uani 1 1 d .
H10D H 1.1611 0.9281 0.6107 0.036 Uiso 1 1 calc R
C11D C 1.0355(3) 0.8293(3) 0.64557(19) 0.0247(8) Uani 1 1 d .
H11D H 1.0607 0.7912 0.6139 0.030 Uiso 1 1 calc R
C12D C 0.9385(3) 0.8061(2) 0.69483(18) 0.0194(7) Uani 1 1 d .
C1W C 1.1541(3) 0.5399(3) 0.63076(19) 0.0233(8) Uani 1 1 d .
C2W C 1.1956(3) 0.6302(3) 0.6142(2) 0.0285(9) Uani 1 1 d .
H2W H 1.2169 0.6552 0.6512 0.034 Uiso 1 1 calc R
C3W C 1.1752(3) 0.6450(3) 0.4951(2) 0.0345(10) Uani 1 1 d .
H3W H 1.1824 0.6812 0.4479 0.041 Uiso 1 1 calc R
C4W C 1.1331(3) 0.5554(3) 0.5077(2) 0.0370(10) Uani 1 1 d .
H4W H 1.1121 0.5318 0.4700 0.044 Uiso 1 1 calc R
C5W C 1.1223(3) 0.5004(3) 0.5776(2) 0.0333(10) Uani 1 1 d .
H5W H 1.0946 0.4391 0.5881 0.040 Uiso 1 1 calc R
N1W N 1.2066(3) 0.6834(2) 0.54713(18) 0.0369(8) Uani 1 1 d .
C1X C 1.1420(3) 0.4461(2) 0.87003(19) 0.0235(8) Uani 1 1 d .
C2X C 1.2521(3) 0.4795(3) 0.8437(2) 0.0320(9) Uani 1 1 d .
H2X H 1.2744 0.4922 0.7940 0.038 Uiso 1 1 calc R
C3X C 1.2933(4) 0.4765(3) 0.9573(2) 0.0411(11) Uani 1 1 d .
H3X H 1.3458 0.4863 0.9878 0.049 Uiso 1 1 calc R
C4X C 1.1844(4) 0.4443(3) 0.9875(2) 0.0409(11) Uani 1 1 d .
H4X H 1.1640 0.4334 1.0373 0.049 Uiso 1 1 calc R
C5X C 1.1050(4) 0.4282(3) 0.9430(2) 0.0352(10) Uani 1 1 d .
H5X H 1.0304 0.4063 0.9616 0.042 Uiso 1 1 calc R
N1X N 1.3278(3) 0.4943(2) 0.88657(19) 0.0418(9) Uani 1 1 d .
C1Y C 0.7096(3) 0.3718(3) 0.85019(18) 0.0244(8) Uani 1 1 d .
C2Y C 0.6080(3) 0.3887(3) 0.8901(2) 0.0304(9) Uani 1 1 d .
H2Y H 0.5479 0.4192 0.8660 0.037 Uiso 1 1 calc R
C3Y C 0.6821(4) 0.3198(3) 0.9949(2) 0.0446(12) Uani 1 1 d .
H3Y H 0.6732 0.3012 1.0451 0.054 Uiso 1 1 calc R
C4Y C 0.7857(4) 0.3019(3) 0.9585(2) 0.0365(10) Uani 1 1 d .
H4Y H 0.8455 0.2730 0.9837 0.044 Uiso 1 1 calc R
C5Y C 0.8010(3) 0.3271(3) 0.8838(2) 0.0298(9) Uani 1 1 d .
H5Y H 0.8700 0.3144 0.8574 0.036 Uiso 1 1 calc R
N1Y N 0.5920(3) 0.3626(3) 0.96283(18) 0.0432(9) Uani 1 1 d .
C1Z C 0.6738(3) 0.5075(3) 0.62192(18) 0.0219(8) Uani 1 1 d .
C2Z C 0.5718(3) 0.4567(3) 0.6359(2) 0.0315(9) Uani 1 1 d .
H2Z H 0.5664 0.3965 0.6654 0.038 Uiso 1 1 calc R
C3Z C 0.4783(4) 0.4998(3) 0.6037(2) 0.0405(11) Uani 1 1 d .
H3Z H 0.4076 0.4686 0.6112 0.049 Uiso 1 1 calc R
C4Z C 0.4903(3) 0.5893(3) 0.5605(2) 0.0379(10) Uani 1 1 d .
H4Z H 0.4261 0.6171 0.5393 0.046 Uiso 1 1 calc R
C5Z C 0.6790(3) 0.5959(3) 0.57847(19) 0.0275(9) Uani 1 1 d .
H5Z H 0.7490 0.6284 0.5700 0.033 Uiso 1 1 calc R
N1Z N 0.5887(3) 0.6380(2) 0.54758(17) 0.0334(8) Uani 1 1 d .

loop_
_atom_site_aniso_label
_atom_site_aniso_U_11
_atom_site_aniso_U_22
_atom_site_aniso_U_33
_atom_site_aniso_U_23
_atom_site_aniso_U_13
_atom_site_aniso_U_12
P1 0.0202(5) 0.0164(5) 0.0184(5) -0.0042(4) -0.0031(4) -0.0009(4)
P2 0.0190(4) 0.0182(5) 0.0197(5) -0.0042(4) -0.0035(4) -0.0015(4)
P3 0.0201(5) 0.0175(5) 0.0198(5) -0.0028(4) -0.0044(4) 0.0001(4)
N1 0.0200(15) 0.0168(15) 0.0212(15) -0.0061(13) -0.0052(12) -0.0002(12)
N2 0.0205(15) 0.0152(15) 0.0252(16) -0.0025(13) -0.0057(12) -0.0012(13)
N3 0.0210(15) 0.0178(16) 0.0218(16) -0.0055(13) -0.0046(12) -0.0013(13)
O1 0.0231(12) 0.0163(13) 0.0197(13) -0.0047(10) -0.0041(10) -0.0028(10)
O2 0.0258(13) 0.0185(13) 0.0192(13) -0.0061(11) -0.0037(10) 0.0007(11)
O3 0.0232(13) 0.0175(13) 0.0266(14) -0.0077(11) -0.0072(11) 0.0005(11)
O4 0.0225(13) 0.0225(14) 0.0211(13) -0.0050(11) -0.0006(10) -0.0023(11)
O5 0.0247(13) 0.0226(14) 0.0212(13) -0.0004(11) -0.0096(10) -0.0010(11)
O6 0.0238(13) 0.0212(14) 0.0216(13) -0.0053(11) -0.0066(10) 0.0037(11)
C1BP 0.0202(17) 0.0157(18) 0.0189(18) 0.0007(15) -0.0075(14) -0.0034(15)
C2BP 0.029(2) 0.024(2) 0.0149(18) -0.0013(15) -0.0050(15) 0.0016(16)
C3BP 0.0232(19) 0.035(2) 0.023(2) 0.0012(17) -0.0042(16) -0.0035(17)
C4BP 0.028(2) 0.033(2) 0.026(2) 0.0068(18) -0.0118(17) -0.0121(18)
C5BP 0.031(2) 0.019(2) 0.026(2) -0.0012(16) -0.0134(17) -0.0046(16)
C6BP 0.0239(18) 0.0205(19) 0.0220(19) 0.0000(16) -0.0088(15) -0.0035(16)
C7BP 0.0278(19) 0.0174(19) 0.0236(19) -0.0052(16) -0.0093(16) 0.0000(16)
C8BP 0.036(2) 0.0170(19) 0.031(2) -0.0057(17) -0.0161(18) 0.0014(17)
C9BP 0.038(2) 0.028(2) 0.037(2) -0.018(2) -0.0151(19) 0.0097(19)
C10B 0.030(2) 0.044(3) 0.034(2) -0.026(2) -0.0089(18) 0.011(2)
C11B 0.0261(19) 0.032(2) 0.025(2) -0.0102(18) -0.0059(16) -0.0009(17)
C12B 0.0238(18) 0.024(2) 0.0230(19) -0.0090(16) -0.0112(15) 0.0022(16)
C1A 0.0289(19) 0.0169(19) 0.027(2) -0.0099(16) -0.0138(16) 0.0013(16)
C2A 0.031(2) 0.027(2) 0.031(2) -0.0103(18) -0.0081(17) 0.0002(18)
C3A 0.043(2) 0.027(2) 0.030(2) -0.0080(18) -0.0158(19) -0.0003(19)
C4A 0.041(2) 0.031(2) 0.038(2) -0.017(2) -0.018(2) 0.013(2)
C5A 0.0235(19) 0.028(2) 0.032(2) -0.0148(18) -0.0069(16) 0.0000(17)
N1A 0.0262(17) 0.037(2) 0.039(2) -0.0199(17) -0.0110(15) 0.0072(15)
C1B 0.0215(18) 0.027(2) 0.0178(18) -0.0065(16) 0.0021(15) -0.0053(16)
C2B 0.027(2) 0.042(3) 0.024(2) -0.0094(19) -0.0009(16) 0.0002(19)
C3B 0.032(2) 0.055(3) 0.025(2) -0.018(2) 0.0036(18) -0.010(2)
C4B 0.030(2) 0.060(3) 0.025(2) -0.012(2) -0.0052(18) -0.005(2)
C5B 0.030(2) 0.038(2) 0.023(2) -0.0052(18) -0.0015(17) 0.0020(19)
N1B 0.0354(19) 0.042(2) 0.035(2) -0.0151(17) 0.0020(16) 0.0010(17)
C1C 0.0278(19) 0.0155(18) 0.0225(19) -0.0005(15) -0.0089(16) 0.0012(16)
C2C 0.028(2) 0.026(2) 0.027(2) -0.0058(17) -0.0063(16) 0.0047(17)
C3C 0.034(2) 0.033(2) 0.025(2) -0.0024(18) -0.0123(17) -0.0019(19)
C4C 0.038(2) 0.036(2) 0.025(2) -0.0119(19) -0.0063(18) -0.0008(19)
C5C 0.027(2) 0.035(2) 0.023(2) -0.0056(18) -0.0008(16) -0.0021(18)
N1C 0.0282(18) 0.035(2) 0.035(2) -0.0036(16) -0.0092(15) 0.0030(16)
C1D 0.0243(18) 0.0211(19) 0.0191(18) -0.0097(16) -0.0028(15) 0.0077(16)
C2D 0.0235(19) 0.029(2) 0.026(2) -0.0089(17) -0.0045(16) -0.0013(17)
C3D 0.032(2) 0.030(2) 0.022(2) -0.0062(17) -0.0078(17) 0.0027(18)
C4D 0.028(2) 0.032(2) 0.028(2) -0.0152(18) -0.0061(17) 0.0009(18)
C5D 0.0233(19) 0.025(2) 0.026(2) -0.0078(17) 0.0019(16) 0.0031(16)
N1D 0.0301(18) 0.035(2) 0.0238(17) -0.0084(15) 0.0015(14) -0.0030(15)
P1A 0.0222(5) 0.0163(5) 0.0177(5) -0.0033(4) -0.0037(4) 0.0015(4)
P2A 0.0218(5) 0.0197(5) 0.0200(5) -0.0044(4) -0.0045(4) 0.0040(4)
P3A 0.0234(5) 0.0178(5) 0.0198(5) -0.0043(4) -0.0058(4) 0.0007(4)
N1P 0.0226(15) 0.0187(16) 0.0212(16) -0.0037(13) -0.0042(12) -0.0016(13)
N2P 0.0298(17) 0.0184(16) 0.0263(17) -0.0088(14) -0.0097(13) 0.0058(14)
N3P 0.0222(15) 0.0180(16) 0.0244(16) -0.0041(13) -0.0072(13) 0.0026(13)
O1A 0.0264(13) 0.0155(13) 0.0193(12) -0.0035(10) -0.0040(10) 0.0022(11)
O2A 0.0252(13) 0.0166(13) 0.0183(12) -0.0043(10) -0.0037(10) -0.0004(10)
O3A 0.0256(13) 0.0254(14) 0.0222(13) -0.0021(11) -0.0052(11) 0.0065(11)
O4A 0.0246(13) 0.0236(14) 0.0219(13) -0.0032(11) -0.0078(10) 0.0010(11)
O5A 0.0278(13) 0.0197(13) 0.0234(13) -0.0046(11) -0.0082(11) -0.0039(11)
O6A 0.0266(13) 0.0258(14) 0.0208(13) -0.0095(11) -0.0085(11) 0.0041(11)
C1DP 0.0234(18) 0.0189(19) 0.0187(18) -0.0079(15) -0.0069(15) 0.0041(15)
C2DP 0.028(2) 0.024(2) 0.0209(19) -0.0040(16) -0.0079(16) -0.0024(17)
C3DP 0.0230(19) 0.037(2) 0.022(2) -0.0082(18) -0.0047(16) 0.0029(18)
C4DP 0.0235(19) 0.032(2) 0.025(2) -0.0099(18) -0.0077(16) 0.0054(17)
C5DP 0.0266(19) 0.024(2) 0.0222(19) -0.0076(16) -0.0063(16) -0.0019(16)
C6DP 0.0206(17) 0.0173(18) 0.0217(19) -0.0065(15) -0.0074(15) 0.0000(15)
C7DP 0.0221(18) 0.0184(19) 0.0168(18) 0.0006(15) -0.0051(14) 0.0028(15)
C8DP 0.0267(19) 0.0186(19) 0.025(2) -0.0039(16) -0.0108(16) 0.0020(16)
C9DP 0.0251(19) 0.021(2) 0.032(2) 0.0005(17) -0.0106(17) -0.0016(16)
C10D 0.026(2) 0.034(2) 0.028(2) -0.0018(18) -0.0014(17) -0.0007(18)
C11D 0.0256(19) 0.026(2) 0.0221(19) -0.0043(16) -0.0026(16) 0.0016(17)
C12D 0.0245(18) 0.0129(17) 0.0194(18) 0.0000(14) -0.0051(15) 0.0024(15)
C1W 0.0207(18) 0.027(2) 0.0205(19) -0.0033(16) -0.0010(15) 0.0069(16)
C2W 0.029(2) 0.031(2) 0.025(2) -0.0056(18) -0.0030(17) 0.0003(18)
C3W 0.031(2) 0.045(3) 0.022(2) 0.0006(19) 0.0009(17) 0.012(2)
C4W 0.039(2) 0.053(3) 0.021(2) -0.011(2) -0.0062(18) -0.002(2)
C5W 0.046(2) 0.033(2) 0.023(2) -0.0082(18) -0.0037(18) -0.003(2)
N1W 0.041(2) 0.034(2) 0.032(2) -0.0020(16) 0.0030(16) -0.0013(17)
C1X 0.031(2) 0.0162(19) 0.025(2) -0.0050(16) -0.0091(16) 0.0052(16)
C2X 0.036(2) 0.026(2) 0.032(2) 0.0015(18) -0.0131(18) -0.0025(18)
C3X 0.055(3) 0.032(2) 0.043(3) -0.007(2) -0.032(2) -0.003(2)
C4X 0.050(3) 0.046(3) 0.029(2) -0.008(2) -0.017(2) 0.014(2)
C5X 0.034(2) 0.041(3) 0.031(2) -0.006(2) -0.0070(18) 0.009(2)
N1X 0.047(2) 0.033(2) 0.044(2) 0.0053(17) -0.0254(18) -0.0094(18)
C1Y 0.037(2) 0.021(2) 0.0157(18) -0.0015(15) -0.0080(16) -0.0094(17)
C2Y 0.033(2) 0.032(2) 0.026(2) -0.0027(18) -0.0055(17) -0.0088(18)
C3Y 0.061(3) 0.048(3) 0.024(2) 0.003(2) -0.015(2) -0.025(2)
C4Y 0.043(2) 0.037(3) 0.028(2) 0.0044(19) -0.018(2) -0.012(2)
C5Y 0.039(2) 0.019(2) 0.032(2) -0.0022(17) -0.0123(18) -0.0057(18)
N1Y 0.047(2) 0.056(3) 0.0258(19) -0.0069(18) -0.0020(17) -0.016(2)
C1Z 0.0247(19) 0.026(2) 0.0171(18) -0.0057(16) -0.0075(15) 0.0035(16)
C2Z 0.032(2) 0.028(2) 0.034(2) -0.0044(18) -0.0074(18) -0.0027(18)
C3Z 0.027(2) 0.052(3) 0.042(3) -0.007(2) -0.0110(19) -0.003(2)
C4Z 0.028(2) 0.049(3) 0.037(2) -0.008(2) -0.0091(19) 0.012(2)
C5Z 0.030(2) 0.026(2) 0.027(2) -0.0052(17) -0.0048(17) -0.0001(17)
N1Z 0.0356(19) 0.035(2) 0.0278(18) -0.0031(16) -0.0067(15) 0.0138(17)

loop_
_atom_type_symbol
_atom_type_description
_atom_type_scat_dispersion_real
_atom_type_scat_dispersion_imag
_atom_type_scat_source
C C 0.0033 0.0016 'International Tables Vol C Tables 4.2.6.8 and 6.1.1.4'
H H 0.0000 0.0000 'International Tables Vol C Tables 4.2.6.8 and 6.1.1.4'
N N 0.0061 0.0033 'International Tables Vol C Tables 4.2.6.8 and 6.1.1.4'
O O 0.0106 0.0060 'International Tables Vol C Tables 4.2.6.8 and 6.1.1.4'
P P 0.1023 0.0942 'International Tables Vol C Tables 4.2.6.8 and 6.1.1.4'

loop_
_geom_angle_atom_site_label_1
_geom_angle_atom_site_label_2
_geom_angle_atom_site_label_3
_geom_angle
N1 P1 N3 117.38(16)
N1 P1 O1 104.59(14)
N1 P1 O2 112.85(14)
N3 P1 O1 112.58(14)
O2 P1 N3 105.15(14)
O2 P1 O1 103.59(13)
N1 P2 N2 118.24(15)
N1 P2 O3 111.70(14)
N1 P2 O4 109.46(14)
N2 P2 O3 105.62(14)
N2 P2 O4 110.76(14)
O3 P2 O4 99.38(13)
N2 P3 O5 107.04(14)
N2 P3 O6 110.25(14)
N3 P3 N2 118.00(15)
N3 P3 O5 111.15(14)
N3 P3 O6 109.30(14)
O5 P3 O6 99.51(13)
P2 N1 P1 122.12(18)
P2 N2 P3 121.63(19)
P3 N3 P1 122.17(18)
C1BP O1 P1 120.9(2)
C12B O2 P1 120.1(2)
C1A O3 P2 123.3(2)
C1B O4 P2 117.9(2)
C1C O5 P3 121.2(2)
C1D O6 P3 116.5(2)
C2BP C1BP O1 117.4(3)
C2BP C1BP C6BP 122.1(3)
C6BP C1BP O1 120.1(3)
C3BP C2BP C1BP 119.8(3)
C2BP C3BP C4BP 119.5(3)
C5BP C4BP C3BP 120.2(4)
C4BP C5BP C6BP 121.6(4)
C1BP C6BP C5BP 116.8(3)
C1BP C6BP C7BP 121.5(3)
C5BP C6BP C7BP 121.7(3)
C8BP C7BP C6BP 120.6(3)
C12B C7BP C6BP 122.4(3)
C12B C7BP C8BP 117.0(3)
C9BP C8BP C7BP 121.0(4)
C10B C9BP C8BP 120.3(4)
C9BP C10B C11B 120.1(4)
C12B C11B C10B 118.3(4)
C7BP C12B O2 119.5(3)
C7BP C12B C11B 123.3(3)
C11B C12B O2 117.1(3)
C2A C1A O3 118.6(3)
C2A C1A C5A 120.9(3)
C5A C1A O3 120.2(3)
C1A C2A C3A 117.9(4)
C4A C3A C2A 117.9(4)
N1A C4A C3A 124.5(4)
N1A C5A C1A 121.3(4)
C4A N1A C5A 117.5(3)
C2B C1B O4 118.2(3)
C5B C1B O4 120.8(3)
C5B C1B C2B 120.9(3)
N1B C2B C1B 122.4(4)
N1B C3B C4B 123.7(4)
C3B C4B C5B 119.4(4)
C1B C5B C4B 117.0(4)
C2B N1B C3B 116.6(3)
C2C C1C O5 121.3(3)
C2C C1C C5C 120.6(3)
C5C C1C O5 118.1(3)
N1C C2C C1C 122.8(3)
N1C C3C C4C 124.8(4)
C3C C4C C5C 118.7(4)
C1C C5C C4C 117.0(3)
C3C N1C C2C 116.2(3)
C2D C1D O6 119.0(3)
C2D C1D C5D 120.7(3)
C5D C1D O6 120.3(3)
N1D C2D C1D 122.7(3)
N1D C3D C4D 123.7(3)
C3D C4D C5D 119.4(3)
C1D C5D C4D 116.8(4)
C2D N1D C3D 116.6(3)
N1P P1A O2A 112.72(14)
N3P P1A N1P 117.64(16)
N3P P1A O1A 111.63(14)
N3P P1A O2A 105.54(14)
O1A P1A N1P 104.81(14)
O1A P1A O2A 103.76(12)
N1P P2A O3A 109.02(15)
N1P P2A O4A 111.64(14)
N2P P2A N1P 118.32(15)
N2P P2A O3A 110.55(15)
N2P P2A O4A 105.96(15)
O4A P2A O3A 99.76(13)
N2P P3A O5A 111.32(15)
N2P P3A O6A 105.71(14)
N3P P3A N2P 118.02(16)
N3P P3A O5A 109.02(14)
N3P P3A O6A 111.72(14)
O6A P3A O5A 99.45(13)
P2A N1P P1A 121.58(18)
P2A N2P P3A 121.35(18)
P1A N3P P3A 121.92(18)
C1DP O1A P1A 122.7(2)
C12D O2A P1A 120.3(2)
C1W O3A P2A 117.8(2)
C1X O4A P2A 125.9(2)
C1Y O5A P3A 120.8(2)
C1Z O6A P3A 122.5(2)
C2DP C1DP O1A 117.8(3)
C2DP C1DP C6DP 122.6(3)
C6DP C1DP O1A 119.5(3)
C3DP C2DP C1DP 119.4(4)
C2DP C3DP C4DP 119.8(4)
C3DP C4DP C5DP 120.1(4)
C4DP C5DP C6DP 121.9(4)
C1DP C6DP C7DP 122.7(3)
C5DP C6DP C1DP 116.2(3)
C5DP C6DP C7DP 121.0(3)
C8DP C7DP C6DP 121.2(3)
C12D C7DP C6DP 122.5(3)
C12D C7DP C8DP 116.2(3)
C9DP C8DP C7DP 120.9(3)
C10D C9DP C8DP 120.8(4)
C9DP C10D C11D 119.6(4)
C12D C11D C10D 118.7(3)
C7DP C12D O2A 118.9(3)
C11D C12D O2A 117.4(3)
C11D C12D C7DP 123.7(3)
C2W C1W O3A 119.8(3)
C5W C1W O3A 119.7(3)
C5W C1W C2W 120.4(4)
N1W C2W C1W 122.6(4)
N1W C3W C4W 123.4(4)
C3W C4W C5W 119.1(4)
C1W C5W C4W 117.4(4)
C2W N1W C3W 117.1(4)
C2X C1X O4A 122.3(3)
C2X C1X C5X 120.6(3)
C5X C1X O4A 116.9(3)
N1X C2X C1X 122.3(4)
N1X C3X C4X 123.5(4)
C3X C4X C5X 119.2(4)
C1X C5X C4X 116.7(4)
C2X N1X C3X 117.6(4)
C2Y C1Y O5A 117.6(3)
C2Y C1Y C5Y 120.6(3)
C5Y C1Y O5A 121.6(3)
N1Y C2Y C1Y 122.4(4)
N1Y C3Y C4Y 124.2(4)
C3Y C4Y C5Y 119.3(4)
C1Y C5Y C4Y 117.1(4)
C3Y N1Y C2Y 116.4(4)
C2Z C1Z O6A 120.0(3)
C5Z C1Z O6A 119.5(3)
C5Z C1Z C2Z 120.4(3)
C3Z C2Z C1Z 116.6(4)
C2Z C3Z C4Z 119.7(4)
N1Z C4Z C3Z 123.4(4)
N1Z C5Z C1Z 123.2(4)
C4Z N1Z C5Z 116.8(4)

loop_
_geom_bond_atom_site_label_1
_geom_bond_atom_site_label_2
_geom_bond_distance
P1 N1 1.581(3)
P1 N3 1.582(3)
P1 O1 1.588(2)
P1 O2 1.581(2)
P2 N1 1.573(3)
P2 N2 1.575(3)
P2 O3 1.583(2)
P2 O4 1.596(2)
P3 N2 1.579(3)
P3 N3 1.574(3)
P3 O5 1.580(2)
P3 O6 1.592(2)
O1 C1BP 1.408(4)
O2 C12B 1.418(4)
O3 C1A 1.407(4)
O4 C1B 1.407(4)
O5 C1C 1.409(4)
O6 C1D 1.406(4)
C1BP C2BP 1.379(5)
C1BP C6BP 1.392(5)
C2BP C3BP 1.376(5)
C3BP C4BP 1.388(5)
C4BP C5BP 1.373(5)
C5BP C6BP 1.398(5)
C6BP C7BP 1.487(5)
C7BP C8BP 1.401(5)
C7BP C12B 1.376(5)
C8BP C9BP 1.389(5)
C9BP C10B 1.373(6)
C10B C11B 1.397(5)
C11B C12B 1.385(5)
C1A C2A 1.370(5)
C1A C5A 1.387(5)
C2A C3A 1.395(5)
C3A C4A 1.381(5)
C4A N1A 1.331(5)
C5A N1A 1.349(5)
C1B C2B 1.375(5)
C1B C5B 1.372(5)
C2B N1B 1.330(5)
C3B C4B 1.369(6)
C3B N1B 1.346(5)
C4B C5B 1.376(5)
C1C C2C 1.375(5)
C1C C5C 1.381(5)
C2C N1C 1.340(5)
C3C C4C 1.376(5)
C3C N1C 1.333(5)
C4C C5C 1.385(5)
C1D C2D 1.369(5)
C1D C5D 1.384(5)
C2D N1D 1.342(4)
C3D C4D 1.374(5)
C3D N1D 1.343(5)
C4D C5D 1.387(5)
P1A N1P 1.583(3)
P1A N3P 1.576(3)
P1A O1A 1.579(2)
P1A O2A 1.586(2)
P2A N1P 1.577(3)
P2A N2P 1.574(3)
P2A O3A 1.590(3)
P2A O4A 1.583(2)
P3A N2P 1.580(3)
P3A N3P 1.578(3)
P3A O5A 1.591(3)
P3A O6A 1.581(2)
O1A C1DP 1.411(4)
O2A C12D 1.414(4)
O3A C1W 1.403(4)
O4A C1X 1.401(4)
O5A C1Y 1.400(4)
O6A C1Z 1.401(4)
C1DP C2DP 1.383(5)
C1DP C6DP 1.398(5)
C2DP C3DP 1.377(5)
C3DP C4DP 1.381(5)
C4DP C5DP 1.385(5)
C5DP C6DP 1.392(5)
C6DP C7DP 1.474(5)
C7DP C8DP 1.403(5)
C7DP C12D 1.393(4)
C8DP C9DP 1.384(5)
C9DP C10D 1.379(5)
C10D C11D 1.390(5)
C11D C12D 1.373(5)
C1W C2W 1.373(5)
C1W C5W 1.371(5)
C2W N1W 1.331(5)
C3W C4W 1.371(6)
C3W N1W 1.342(5)
C4W C5W 1.386(5)
C1X C2X 1.374(5)
C1X C5X 1.376(5)
C2X N1X 1.328(5)
C3X C4X 1.372(6)
C3X N1X 1.330(5)
C4X C5X 1.390(5)
C1Y C2Y 1.371(5)
C1Y C5Y 1.380(5)
C2Y N1Y 1.347(5)
C3Y C4Y 1.363(6)
C3Y N1Y 1.344(5)
C4Y C5Y 1.382(5)
C1Z C2Z 1.380(5)
C1Z C5Z 1.365(5)
C2Z C3Z 1.377(5)
C3Z C4Z 1.379(6)
C4Z N1Z 1.330(5)
C5Z N1Z 1.332(4)
